data_7207449
loop_
_publ_author_name
'Yang, Xiao-Juan'
'Li, Hong-Xi'
'Xu, Zhong-Lin'
'Li, Hai-Yan'
'Ren, Zhi-Gang'
'Lang, Jian-Ping'

_publ_section_title
;
 Spacer length-controlled assembly of [CunIn]-based coordination polymers
 from CuI and bis(4-phenylpyrimidine-2-thio)alkane ligands
;
_journal_issue 5
_journal_name_full CrystEngComm
_journal_page_first 1641
_journal_paper_doi 10.1039/c2ce06312c
_journal_volume 14
_journal_year 2012
_chemical_formula_moiety 'C25 H24 Cu2 I2 N4 S2'
_chemical_formula_sum 'C25 H24 Cu2 I2 N4 S2'
_chemical_formula_weight 825.52
_chemical_name_systematic
;
?
;
_space_group_IT_number 2
_symmetry_cell_setting triclinic
_symmetry_space_group_name_Hall '-P 1'
_symmetry_space_group_name_H-M 'P -1'
_atom_sites_solution_hydrogens geom
_atom_sites_solution_primary direct
_atom_sites_solution_secondary difmap
_audit_creation_method SHELXL-97
_cell_angle_alpha 86.82(3)
_cell_angle_beta 88.76(3)
_cell_angle_gamma 76.72(3)
_cell_formula_units_Z 4
_cell_length_a 10.868(2)
_cell_length_b 13.951(3)
_cell_length_c 19.474(4)
_cell_measurement_reflns_used 11157
_cell_measurement_temperature 223(2)
_cell_measurement_theta_max 27.5126
_cell_measurement_theta_min 3.0047
_cell_volume 2869.1(11)
_computing_cell_refinement 'CrystalClear, Ver. 1.30 (Rigaku/MSC, 2001)'
_computing_data_collection 'CrystalClear, Ver. 1.30 (Rigaku/MSC, 2001)'
_computing_data_reduction 'CrystalStructure, Ver. 3.60 (Rigaku/MSC, 2004)'
_computing_molecular_graphics 'SHELXL-97 (Sheldrick, 1997)'
_computing_publication_material 'SHELXL-97 (Sheldrick, 1997)'
_computing_structure_refinement 'SHELXL-97 (Sheldrick, 1997)'
_computing_structure_solution 'SHELXS-97 (Sheldrick, 1990)'
_diffrn_ambient_temperature 223(2)
_diffrn_measured_fraction_theta_full 0.981
_diffrn_measured_fraction_theta_max 0.981
_diffrn_measurement_device_type 'Rigaku Mercury'
_diffrn_measurement_method \w
_diffrn_radiation_monochromator graphite
_diffrn_radiation_source 'fine-focus sealed tube'
_diffrn_radiation_type MoK\a
_diffrn_radiation_wavelength 0.71073
_diffrn_reflns_av_R_equivalents 0.0495
_diffrn_reflns_av_sigmaI/netI 0.0821
_diffrn_reflns_limit_h_max 14
_diffrn_reflns_limit_h_min -14
_diffrn_reflns_limit_k_max 18
_diffrn_reflns_limit_k_min -14
_diffrn_reflns_limit_l_max 25
_diffrn_reflns_limit_l_min -17
_diffrn_reflns_number 26110
_diffrn_reflns_theta_full 27.49
_diffrn_reflns_theta_max 27.49
_diffrn_reflns_theta_min 3.00
_diffrn_standards_decay_% 0
_diffrn_standards_interval_count 0
_diffrn_standards_interval_time 0
_diffrn_standards_number 0
_exptl_absorpt_coefficient_mu 3.801
_exptl_absorpt_correction_T_max 0.6824
_exptl_absorpt_correction_T_min 0.4839
_exptl_absorpt_correction_type multi-scan
_exptl_absorpt_process_details 'Jacobson, R. (1998) Private communication to Rigaku Corp.'
_exptl_crystal_colour yellow
_exptl_crystal_density_diffrn 1.911
_exptl_crystal_density_method 'not measured'
_exptl_crystal_description block
_exptl_crystal_F_000 1592
_exptl_crystal_size_max 0.20
_exptl_crystal_size_mid 0.20
_exptl_crystal_size_min 0.10
_refine_diff_density_max 1.351
_refine_diff_density_min -1.070
_refine_diff_density_rms 0.148
_refine_ls_extinction_method none
_refine_ls_goodness_of_fit_ref 1.151
_refine_ls_hydrogen_treatment constr
_refine_ls_matrix_type full
_refine_ls_number_parameters 631
_refine_ls_number_reflns 12921
_refine_ls_number_restraints 0
_refine_ls_restrained_S_all 1.151
_refine_ls_R_factor_all 0.0893
_refine_ls_R_factor_gt 0.0648
_refine_ls_shift/su_max 0.001
_refine_ls_shift/su_mean 0.000
_refine_ls_structure_factor_coef Fsqd
_refine_ls_weighting_details 'calc w=1/[\s^2^(Fo^2^)+(0.0349P)^2^+0.4775P] where P=(Fo^2^+2Fc^2^)/3'
_refine_ls_weighting_scheme calc
_refine_ls_wR_factor_gt 0.1107
_refine_ls_wR_factor_ref 0.1219
_reflns_number_gt 10081
_reflns_number_total 12921
_reflns_threshold_expression >2sigma(I)
_cod_data_source_file c2ce06312c.txt
_cod_data_source_block 5
_cod_database_code 7207449

loop_
_symmetry_equiv_pos_as_xyz
'x, y, z'
'-x, -y, -z'

loop_
_atom_site_label
_atom_site_type_symbol
_atom_site_fract_x
_atom_site_fract_y
_atom_site_fract_z
_atom_site_U_iso_or_equiv
_atom_site_adp_type
_atom_site_occupancy
_atom_site_symmetry_multiplicity
_atom_site_calc_flag
_atom_site_refinement_flags
Cu1 Cu 0.88132(8) 0.66930(6) 0.07273(4) 0.0356(2) Uani 1 1 d .
Cu2 Cu 1.08964(8) 0.50876(7) 0.05204(5) 0.0409(2) Uani 1 1 d .
I1 I 1.11884(4) 0.68297(3) 0.09191(3) 0.03781(13) Uani 1 1 d .
I2 I 0.86081(4) 0.48643(3) 0.08491(2) 0.03622(12) Uani 1 1 d .
N1 N 0.5859(5) 0.8321(4) 0.2018(3) 0.0281(12) Uani 1 1 d .
N2 N 0.7799(5) 0.7499(4) 0.1484(3) 0.0323(13) Uani 1 1 d .
N3 N 0.3834(5) 1.2428(4) 0.0862(3) 0.0335(13) Uani 1 1 d .
N4 N 0.2480(6) 1.4053(4) 0.0852(3) 0.0428(16) Uani 1 1 d .
S1 S 0.57504(16) 0.75254(13) 0.08061(9) 0.0342(4) Uani 1 1 d .
S2 S 0.14802(15) 1.26592(13) 0.03979(9) 0.0316(4) Uani 1 1 d .
C1 C 0.6522(6) 0.7823(5) 0.1516(3) 0.0284(15) Uani 1 1 d .
C2 C 0.8414(7) 0.7679(6) 0.2037(4) 0.048(2) Uani 1 1 d .
H2A H 0.9297 0.7452 0.2050 0.058 Uiso 1 1 calc R
C3 C 0.7823(7) 0.8173(6) 0.2578(4) 0.051(2) Uani 1 1 d .
H3B H 0.8283 0.8281 0.2958 0.061 Uiso 1 1 calc R
C4 C 0.6512(6) 0.8514(5) 0.2553(4) 0.0343(16) Uani 1 1 d .
C5 C 0.5808(6) 0.9131(5) 0.3084(3) 0.0337(16) Uani 1 1 d .
C6 C 0.6426(7) 0.9583(6) 0.3548(4) 0.0404(18) Uani 1 1 d .
H6A H 0.7309 0.9498 0.3520 0.049 Uiso 1 1 calc R
C7 C 0.5757(7) 1.0151(6) 0.4046(4) 0.0456(19) Uani 1 1 d .
H7B H 0.6189 1.0441 0.4359 0.055 Uiso 1 1 calc R
C8 C 0.4467(7) 1.0300(5) 0.4091(4) 0.0416(18) Uani 1 1 d .
H8B H 0.4010 1.0699 0.4427 0.050 Uiso 1 1 calc R
C9 C 0.3846(7) 0.9850(5) 0.3629(4) 0.0401(18) Uani 1 1 d .
H9A H 0.2963 0.9938 0.3661 0.048 Uiso 1 1 calc R
C10 C 0.4495(6) 0.9287(5) 0.3133(4) 0.0386(17) Uani 1 1 d .
H10A H 0.4056 0.8999 0.2822 0.046 Uiso 1 1 calc R
C11 C 0.4127(6) 0.8125(5) 0.0961(4) 0.0351(16) Uani 1 1 d .
H11A H 0.3596 0.7845 0.0665 0.042 Uiso 1 1 calc R
H11B H 0.3915 0.7963 0.1439 0.042 Uiso 1 1 calc R
C12 C 0.3781(6) 0.9230(5) 0.0844(4) 0.0386(17) Uani 1 1 d .
H12A H 0.3958 0.9401 0.0362 0.046 Uiso 1 1 calc R
H12B H 0.4315 0.9519 0.1132 0.046 Uiso 1 1 calc R
C13 C 0.2399(7) 0.9681(5) 0.1006(4) 0.0412(18) Uani 1 1 d .
H13A H 0.1878 0.9498 0.0653 0.049 Uiso 1 1 calc R
H13B H 0.2181 0.9386 0.1447 0.049 Uiso 1 1 calc R
C14 C 0.2050(7) 1.0794(5) 0.1044(4) 0.0372(17) Uani 1 1 d .
H14A H 0.1189 1.0993 0.1230 0.045 Uiso 1 1 calc R
H14B H 0.2621 1.0989 0.1364 0.045 Uiso 1 1 calc R
C15 C 0.2118(6) 1.1335(5) 0.0357(3) 0.0329(16) Uani 1 1 d .
H15B H 0.1643 1.1075 0.0018 0.039 Uiso 1 1 calc R
H15A H 0.3002 1.1217 0.0201 0.039 Uiso 1 1 calc R
C16 C 0.2735(6) 1.3074(5) 0.0753(3) 0.0339(16) Uani 1 1 d .
C17 C 0.3423(8) 1.4374(6) 0.1102(5) 0.067(3) Uani 1 1 d .
H17A H 0.3280 1.5038 0.1211 0.080 Uiso 1 1 calc R
C18 C 0.4616(8) 1.3770(6) 0.1209(5) 0.067(3) Uani 1 1 d .
H18A H 0.5279 1.4026 0.1368 0.080 Uiso 1 1 calc R
C19 C 0.4806(7) 1.2789(5) 0.1075(4) 0.044(2) Uani 1 1 d .
C20 C 0.6048(7) 1.2089(5) 0.1141(4) 0.0412(18) Uani 1 1 d .
C21 C 0.7159(7) 1.2388(6) 0.0975(4) 0.053(2) Uani 1 1 d .
H21A H 0.7119 1.3047 0.0828 0.064 Uiso 1 1 calc R
C22 C 0.8307(8) 1.1736(7) 0.1024(5) 0.059(2) Uani 1 1 d .
H22A H 0.9052 1.1949 0.0915 0.071 Uiso 1 1 calc R
C23 C 0.8369(8) 1.0772(7) 0.1232(5) 0.072(3) Uani 1 1 d .
H23A H 0.9160 1.0326 0.1273 0.087 Uiso 1 1 calc R
C24 C 0.7305(8) 1.0456(7) 0.1377(6) 0.083(4) Uani 1 1 d .
H24A H 0.7361 0.9792 0.1517 0.100 Uiso 1 1 calc R
C25 C 0.6138(8) 1.1098(7) 0.1321(6) 0.074(3) Uani 1 1 d .
H25A H 0.5400 1.0865 0.1406 0.088 Uiso 1 1 calc R
Cu3 Cu 0.95780(9) 0.02516(7) 0.42964(5) 0.0445(2) Uani 1 1 d .
Cu4 Cu 0.90836(8) 0.18751(7) 0.57057(5) 0.0387(2) Uani 1 1 d .
I3 I 1.10743(4) 0.11761(4) 0.49598(2) 0.03888(13) Uani 1 1 d .
I4 I 1.06890(4) -0.06504(3) 0.31650(2) 0.03756(13) Uani 1 1 d .
N5 N 0.6651(5) 0.2929(4) 0.4023(3) 0.0307(13) Uani 1 1 d .
N6 N 0.8223(5) 0.1446(4) 0.3904(3) 0.0350(13) Uani 1 1 d .
N7 N 0.1263(5) 0.5026(4) 0.4050(3) 0.0342(13) Uani 1 1 d .
N8 N 0.0995(5) 0.6781(4) 0.3914(3) 0.0352(14) Uani 1 1 d .
S3 S 0.72627(16) 0.17276(13) 0.51435(8) 0.0309(4) Uani 1 1 d .
S4 S 0.14644(18) 0.60127(13) 0.51582(9) 0.0380(4) Uani 1 1 d .
C26 C 0.7377(6) 0.2085(5) 0.4258(3) 0.0310(15) Uani 1 1 d .
C27 C 0.8310(8) 0.1700(6) 0.3231(4) 0.051(2) Uani 1 1 d .
H27A H 0.8870 0.1268 0.2951 0.061 Uiso 1 1 calc R
C28 C 0.7620(8) 0.2557(6) 0.2939(4) 0.055(2) Uani 1 1 d .
H28A H 0.7695 0.2713 0.2467 0.066 Uiso 1 1 calc R
C29 C 0.6800(7) 0.3201(5) 0.3354(4) 0.0391(18) Uani 1 1 d .
C30 C 0.6059(7) 0.4169(5) 0.3102(4) 0.0362(16) Uani 1 1 d .
C31 C 0.6508(8) 0.4684(6) 0.2564(4) 0.056(2) Uani 1 1 d .
H31A H 0.7287 0.4414 0.2352 0.067 Uiso 1 1 calc R
C32 C 0.5803(11) 0.5600(6) 0.2338(5) 0.071(3) Uani 1 1 d .
H32A H 0.6105 0.5941 0.1966 0.085 Uiso 1 1 calc R
C33 C 0.4672(10) 0.6025(7) 0.2645(5) 0.067(3) Uani 1 1 d .
H33A H 0.4205 0.6648 0.2485 0.080 Uiso 1 1 calc R
C34 C 0.4240(8) 0.5524(6) 0.3189(5) 0.058(2) Uani 1 1 d .
H34A H 0.3474 0.5806 0.3409 0.070 Uiso 1 1 calc R
C35 C 0.4933(7) 0.4598(6) 0.3418(4) 0.049(2) Uani 1 1 d .
H35A H 0.4631 0.4260 0.3793 0.059 Uiso 1 1 calc R
C36 C 0.5920(6) 0.2646(5) 0.5441(3) 0.0307(15) Uani 1 1 d .
H36A H 0.5959 0.2665 0.5942 0.037 Uiso 1 1 calc R
H36B H 0.5973 0.3296 0.5241 0.037 Uiso 1 1 calc R
C37 C 0.4675(6) 0.2444(5) 0.5252(4) 0.0393(18) Uani 1 1 d .
H37A H 0.4676 0.1759 0.5396 0.047 Uiso 1 1 calc R
H37B H 0.4596 0.2509 0.4751 0.047 Uiso 1 1 calc R
C38 C 0.3519(7) 0.3120(5) 0.5570(4) 0.0399(18) Uani 1 1 d .
H38A H 0.3652 0.3122 0.6066 0.048 Uiso 1 1 calc R
H38B H 0.2781 0.2842 0.5506 0.048 Uiso 1 1 calc R
C39 C 0.3221(6) 0.4187(5) 0.5275(4) 0.0350(16) Uani 1 1 d .
H39A H 0.3841 0.4528 0.5442 0.042 Uiso 1 1 calc R
H39B H 0.3290 0.4191 0.4772 0.042 Uiso 1 1 calc R
C40 C 0.1902(6) 0.4732(5) 0.5480(3) 0.0341(16) Uani 1 1 d .
H40A H 0.1839 0.4711 0.5983 0.041 Uiso 1 1 calc R
H40B H 0.1291 0.4384 0.5311 0.041 Uiso 1 1 calc R
C41 C 0.1216(6) 0.5906(5) 0.4287(3) 0.0311(15) Uani 1 1 d .
C42 C 0.0814(7) 0.6690(5) 0.3235(4) 0.045(2) Uani 1 1 d .
H42A H 0.0662 0.7268 0.2947 0.054 Uiso 1 1 calc R
C43 C 0.0835(8) 0.5832(5) 0.2943(4) 0.050(2) Uani 1 1 d .
H43A H 0.0706 0.5812 0.2468 0.060 Uiso 1 1 calc R
C44 C 0.1055(7) 0.4984(5) 0.3368(4) 0.0407(18) Uani 1 1 d .
C45 C 0.1126(7) 0.3992(5) 0.3123(4) 0.0407(18) Uani 1 1 d .
C46 C 0.0606(9) 0.3884(6) 0.2493(4) 0.056(2) Uani 1 1 d .
H46A H 0.0191 0.4445 0.2229 0.067 Uiso 1 1 calc R
C47 C 0.0696(10) 0.2951(7) 0.2252(5) 0.072(3) Uani 1 1 d .
H47A H 0.0344 0.2886 0.1825 0.087 Uiso 1 1 calc R
C48 C 0.1281(12) 0.2145(7) 0.2622(5) 0.083(4) Uani 1 1 d .
H48A H 0.1350 0.1514 0.2458 0.100 Uiso 1 1 calc R
C49 C 0.1771(13) 0.2256(7) 0.3238(5) 0.103(4) Uani 1 1 d .
H49A H 0.2183 0.1690 0.3497 0.124 Uiso 1 1 calc R
C50 C 0.1689(12) 0.3176(6) 0.3502(5) 0.089(4) Uani 1 1 d .
H50A H 0.2019 0.3228 0.3937 0.106 Uiso 1 1 calc R

loop_
_atom_site_aniso_label
_atom_site_aniso_U_11
_atom_site_aniso_U_22
_atom_site_aniso_U_33
_atom_site_aniso_U_23
_atom_site_aniso_U_13
_atom_site_aniso_U_12
Cu1 0.0336(5) 0.0315(5) 0.0397(5) -0.0057(4) -0.0025(4) -0.0020(4)
Cu2 0.0322(5) 0.0360(5) 0.0515(6) -0.0029(4) -0.0047(4) -0.0013(4)
I1 0.0286(2) 0.0362(3) 0.0492(3) -0.0091(2) -0.0012(2) -0.0070(2)
I2 0.0360(3) 0.0309(3) 0.0416(3) -0.0038(2) 0.0050(2) -0.0075(2)
N1 0.026(3) 0.026(3) 0.031(3) -0.006(2) 0.001(2) -0.002(2)
N2 0.029(3) 0.026(3) 0.038(3) -0.005(3) -0.001(2) 0.002(3)
N3 0.036(3) 0.029(3) 0.031(3) -0.003(2) -0.004(3) 0.002(3)
N4 0.041(4) 0.031(3) 0.055(4) -0.004(3) -0.023(3) -0.003(3)
S1 0.0304(9) 0.0351(10) 0.0360(10) -0.0083(8) -0.0042(7) -0.0035(8)
S2 0.0261(9) 0.0285(9) 0.0379(10) -0.0030(7) -0.0042(7) -0.0007(8)
C1 0.026(4) 0.020(3) 0.037(4) 0.007(3) -0.005(3) -0.003(3)
C2 0.033(4) 0.057(5) 0.047(5) -0.013(4) -0.015(4) 0.010(4)
C3 0.033(4) 0.074(6) 0.041(5) -0.028(4) -0.009(3) 0.005(4)
C4 0.033(4) 0.031(4) 0.038(4) -0.006(3) -0.007(3) -0.003(3)
C5 0.035(4) 0.033(4) 0.032(4) -0.005(3) -0.001(3) -0.004(3)
C6 0.038(4) 0.052(5) 0.034(4) -0.015(4) 0.001(3) -0.011(4)
C7 0.043(5) 0.050(5) 0.045(5) -0.013(4) -0.004(4) -0.010(4)
C8 0.048(5) 0.040(4) 0.038(4) -0.018(3) 0.002(3) -0.008(4)
C9 0.034(4) 0.042(5) 0.043(4) -0.006(4) 0.002(3) -0.006(4)
C10 0.031(4) 0.045(5) 0.041(4) -0.013(3) -0.006(3) -0.008(4)
C11 0.028(4) 0.030(4) 0.044(4) -0.005(3) -0.005(3) 0.002(3)
C12 0.035(4) 0.031(4) 0.048(5) 0.002(3) -0.005(3) -0.004(3)
C13 0.037(4) 0.034(4) 0.050(5) 0.008(3) 0.004(3) -0.004(4)
C14 0.030(4) 0.031(4) 0.048(5) 0.001(3) 0.002(3) -0.001(3)
C15 0.031(4) 0.032(4) 0.033(4) -0.004(3) -0.004(3) 0.000(3)
C16 0.034(4) 0.034(4) 0.032(4) -0.002(3) -0.003(3) -0.003(3)
C17 0.060(6) 0.033(5) 0.104(8) -0.015(5) -0.045(5) 0.004(4)
C18 0.054(6) 0.043(5) 0.103(8) -0.024(5) -0.040(5) 0.000(5)
C19 0.036(4) 0.031(4) 0.064(5) -0.002(4) -0.025(4) -0.006(4)
C20 0.031(4) 0.031(4) 0.057(5) 0.005(4) -0.007(3) 0.002(3)
C21 0.036(5) 0.046(5) 0.078(6) 0.010(4) -0.010(4) -0.014(4)
C22 0.030(5) 0.059(6) 0.085(7) 0.000(5) -0.001(4) -0.002(4)
C23 0.036(5) 0.062(7) 0.109(9) 0.015(6) 0.002(5) 0.005(5)
C24 0.038(5) 0.035(5) 0.168(11) 0.022(6) 0.002(6) 0.003(4)
C25 0.039(5) 0.049(6) 0.131(9) 0.032(6) -0.010(5) -0.013(5)
Cu3 0.0416(5) 0.0368(5) 0.0511(6) 0.0000(4) -0.0073(4) -0.0005(5)
Cu4 0.0368(5) 0.0342(5) 0.0429(5) -0.0063(4) -0.0073(4) -0.0016(4)
I3 0.0317(3) 0.0362(3) 0.0473(3) -0.0055(2) -0.0003(2) -0.0041(2)
I4 0.0401(3) 0.0316(3) 0.0397(3) -0.0032(2) -0.0038(2) -0.0049(2)
N5 0.026(3) 0.029(3) 0.034(3) 0.006(3) -0.005(2) 0.000(3)
N6 0.029(3) 0.036(3) 0.036(3) -0.007(3) -0.002(3) 0.003(3)
N7 0.038(3) 0.028(3) 0.035(3) -0.005(3) -0.003(3) -0.001(3)
N8 0.033(3) 0.027(3) 0.041(4) -0.002(3) -0.012(3) 0.002(3)
S3 0.0315(9) 0.0307(9) 0.0287(9) 0.0003(7) -0.0045(7) -0.0032(8)
S4 0.0450(11) 0.0327(10) 0.0339(10) -0.0045(8) -0.0055(8) -0.0030(9)
C26 0.028(4) 0.031(4) 0.034(4) 0.000(3) -0.003(3) -0.006(3)
C27 0.054(5) 0.052(5) 0.036(5) -0.005(4) 0.003(4) 0.010(4)
C28 0.060(5) 0.064(6) 0.024(4) 0.002(4) 0.005(4) 0.019(5)
C29 0.036(4) 0.036(4) 0.044(5) 0.003(3) -0.008(3) -0.005(4)
C30 0.037(4) 0.033(4) 0.033(4) -0.001(3) -0.001(3) 0.004(3)
C31 0.053(5) 0.055(6) 0.055(6) 0.005(4) 0.010(4) -0.006(5)
C32 0.114(9) 0.039(5) 0.052(6) 0.021(4) 0.011(6) -0.005(6)
C33 0.083(7) 0.044(5) 0.063(6) 0.013(5) 0.000(5) 0.003(5)
C34 0.045(5) 0.045(5) 0.071(6) 0.006(5) 0.009(4) 0.013(4)
C35 0.045(5) 0.046(5) 0.048(5) 0.012(4) 0.006(4) 0.004(4)
C36 0.029(4) 0.031(4) 0.030(4) -0.003(3) 0.000(3) -0.002(3)
C37 0.039(4) 0.031(4) 0.047(5) -0.003(3) -0.006(3) -0.008(4)
C38 0.039(4) 0.035(4) 0.044(4) 0.007(3) 0.004(3) -0.008(4)
C39 0.026(4) 0.033(4) 0.046(4) -0.005(3) 0.000(3) -0.005(3)
C40 0.031(4) 0.036(4) 0.031(4) 0.002(3) 0.001(3) -0.001(3)
C41 0.026(4) 0.032(4) 0.032(4) -0.002(3) -0.004(3) 0.001(3)
C42 0.056(5) 0.029(4) 0.045(5) 0.003(3) -0.021(4) -0.001(4)
C43 0.071(6) 0.023(4) 0.054(5) 0.001(4) -0.025(4) -0.003(4)
C44 0.042(4) 0.031(4) 0.049(5) -0.006(3) -0.009(4) -0.005(4)
C45 0.058(5) 0.025(4) 0.038(4) -0.001(3) -0.006(4) -0.007(4)
C46 0.079(6) 0.042(5) 0.050(5) -0.011(4) -0.010(5) -0.019(5)
C47 0.121(9) 0.061(6) 0.045(5) -0.016(5) 0.000(5) -0.037(7)
C48 0.176(12) 0.039(5) 0.038(5) -0.017(4) 0.021(6) -0.034(7)
C49 0.216(14) 0.032(5) 0.052(7) -0.008(5) -0.003(8) -0.005(7)
C50 0.176(12) 0.033(5) 0.046(6) -0.004(4) -0.018(6) 0.000(6)

loop_
_atom_type_symbol
_atom_type_description
_atom_type_scat_dispersion_real
_atom_type_scat_dispersion_imag
_atom_type_scat_source
C C 0.0033 0.0016 'International Tables Vol C Tables 4.2.6.8 and 6.1.1.4'
H H 0.0000 0.0000 'International Tables Vol C Tables 4.2.6.8 and 6.1.1.4'
Cu Cu 0.3201 1.2651 'International Tables Vol C Tables 4.2.6.8 and 6.1.1.4'
I I -0.4742 1.8119 'International Tables Vol C Tables 4.2.6.8 and 6.1.1.4'
N N 0.0061 0.0033 'International Tables Vol C Tables 4.2.6.8 and 6.1.1.4'
S S 0.1246 0.1234 'International Tables Vol C Tables 4.2.6.8 and 6.1.1.4'

loop_
_geom_angle_atom_site_label_1
_geom_angle_atom_site_label_2
_geom_angle_atom_site_label_3
_geom_angle
_geom_angle_site_symmetry_1
_geom_angle_site_symmetry_3
N2 Cu1 S2 117.44(16) . 2_675
N2 Cu1 I2 110.73(15) . .
S2 Cu1 I2 112.12(6) 2_675 .
N2 Cu1 I1 104.31(15) . .
S2 Cu1 I1 100.00(6) 2_675 .
I2 Cu1 I1 111.36(4) . .
N2 Cu1 Cu2 142.12(16) . .
S2 Cu1 Cu2 99.45(7) 2_675 .
I2 Cu1 Cu2 57.78(3) . .
I1 Cu1 Cu2 58.22(3) . .
N4 Cu2 I2 120.80(18) 1_645 .
N4 Cu2 I1 106.22(16) 1_645 .
I2 Cu2 I1 110.06(5) . .
N4 Cu2 I2 99.46(19) 1_645 2_765
I2 Cu2 I2 114.33(4) . 2_765
I1 Cu2 I2 104.33(4) . 2_765
N4 Cu2 Cu1 152.68(18) 1_645 .
I2 Cu2 Cu1 56.81(3) . .
I1 Cu2 Cu1 57.77(3) . .
I2 Cu2 Cu1 105.83(5) 2_765 .
N4 Cu2 Cu2 128.26(17) 1_645 2_765
I2 Cu2 Cu2 58.37(4) . 2_765
I1 Cu2 Cu2 122.90(6) . 2_765
I2 Cu2 Cu2 55.97(4) 2_765 2_765
Cu1 Cu2 Cu2 75.94(5) . 2_765
Cu1 I1 Cu2 64.02(4) . .
Cu1 I2 Cu2 65.41(4) . .
Cu1 I2 Cu2 83.10(4) . 2_765
Cu2 I2 Cu2 65.67(4) . 2_765
C1 N1 C4 117.1(6) . .
C2 N2 C1 114.5(6) . .
C2 N2 Cu1 118.8(5) . .
C1 N2 Cu1 126.5(5) . .
C16 N3 C19 116.9(6) . .
C17 N4 C16 115.0(6) . .
C17 N4 Cu2 118.0(5) . 1_465
C16 N4 Cu2 126.3(4) . 1_465
C1 S1 C11 102.8(3) . .
C16 S2 C15 103.1(3) . .
C16 S2 Cu1 108.4(2) . 2_675
C15 S2 Cu1 107.1(2) . 2_675
N1 C1 N2 126.6(6) . .
N1 C1 S1 120.2(5) . .
N2 C1 S1 113.2(5) . .
N2 C2 C3 123.4(7) . .
N2 C2 H2A 118.3 . .
C3 C2 H2A 118.3 . .
C2 C3 C4 118.0(7) . .
C2 C3 H3B 121.0 . .
C4 C3 H3B 121.0 . .
N1 C4 C3 120.4(7) . .
N1 C4 C5 117.8(6) . .
C3 C4 C5 121.7(6) . .
C10 C5 C6 118.2(7) . .
C10 C5 C4 120.6(6) . .
C6 C5 C4 121.3(6) . .
C7 C6 C5 120.7(7) . .
C7 C6 H6A 119.7 . .
C5 C6 H6A 119.7 . .
C8 C7 C6 120.8(7) . .
C8 C7 H7B 119.6 . .
C6 C7 H7B 119.6 . .
C7 C8 C9 118.8(7) . .
C7 C8 H8B 120.6 . .
C9 C8 H8B 120.6 . .
C10 C9 C8 121.1(7) . .
C10 C9 H9A 119.4 . .
C8 C9 H9A 119.4 . .
C9 C10 C5 120.5(6) . .
C9 C10 H10A 119.8 . .
C5 C10 H10A 119.8 . .
C12 C11 S1 116.5(5) . .
C12 C11 H11A 108.2 . .
S1 C11 H11A 108.2 . .
C12 C11 H11B 108.2 . .
S1 C11 H11B 108.2 . .
H11A C11 H11B 107.3 . .
C11 C12 C13 113.1(5) . .
C11 C12 H12A 109.0 . .
C13 C12 H12A 109.0 . .
C11 C12 H12B 109.0 . .
C13 C12 H12B 109.0 . .
H12A C12 H12B 107.8 . .
C14 C13 C12 115.8(6) . .
C14 C13 H13A 108.3 . .
C12 C13 H13A 108.3 . .
C14 C13 H13B 108.3 . .
C12 C13 H13B 108.3 . .
H13A C13 H13B 107.4 . .
C15 C14 C13 113.2(6) . .
C15 C14 H14A 108.9 . .
C13 C14 H14A 108.9 . .
C15 C14 H14B 108.9 . .
C13 C14 H14B 108.9 . .
H14A C14 H14B 107.7 . .
C14 C15 S2 112.0(5) . .
C14 C15 H15B 109.2 . .
S2 C15 H15B 109.2 . .
C14 C15 H15A 109.2 . .
S2 C15 H15A 109.2 . .
H15B C15 H15A 107.9 . .
N3 C16 N4 126.7(6) . .
N3 C16 S2 118.6(5) . .
N4 C16 S2 114.6(5) . .
N4 C17 C18 122.7(8) . .
N4 C17 H17A 118.6 . .
C18 C17 H17A 118.6 . .
C19 C18 C17 118.4(7) . .
C19 C18 H18A 120.8 . .
C17 C18 H18A 120.8 . .
N3 C19 C18 120.1(7) . .
N3 C19 C20 116.9(6) . .
C18 C19 C20 123.1(6) . .
C25 C20 C21 117.9(7) . .
C25 C20 C19 121.0(7) . .
C21 C20 C19 120.9(6) . .
C22 C21 C20 121.0(7) . .
C22 C21 H21A 119.5 . .
C20 C21 H21A 119.5 . .
C21 C22 C23 119.8(8) . .
C21 C22 H22A 120.1 . .
C23 C22 H22A 120.1 . .
C24 C23 C22 120.5(8) . .
C24 C23 H23A 119.7 . .
C22 C23 H23A 119.7 . .
C23 C24 C25 120.6(8) . .
C23 C24 H24A 119.7 . .
C25 C24 H24A 119.7 . .
C24 C25 C20 120.1(7) . .
C24 C25 H25A 119.9 . .
C20 C25 H25A 119.9 . .
N6 Cu3 I3 120.97(16) . 2_756
N6 Cu3 I3 100.86(16) . .
I3 Cu3 I3 113.58(4) 2_756 .
N6 Cu3 I4 104.38(17) . .
I3 Cu3 I4 103.61(4) 2_756 .
I3 Cu3 I4 113.48(4) . .
N6 Cu3 Cu3 129.63(18) . 2_756
I3 Cu3 Cu3 57.92(4) 2_756 2_756
I3 Cu3 Cu3 55.66(4) . 2_756
I4 Cu3 Cu3 125.48(6) . 2_756
N6 Cu3 Cu4 150.85(16) . 2_756
I3 Cu3 Cu4 54.92(3) 2_756 2_756
I3 Cu3 Cu4 106.77(4) . 2_756
I4 Cu3 Cu4 55.96(4) . 2_756
Cu3 Cu3 Cu4 75.46(5) 2_756 2_756
N8 Cu4 S3 115.22(16) 2_666 .
N8 Cu4 I3 115.58(17) 2_666 .
S3 Cu4 I3 109.79(6) . .
N8 Cu4 I4 103.69(16) 2_666 2_756
S3 Cu4 I4 106.66(6) . 2_756
I3 Cu4 I4 104.75(4) . 2_756
N8 Cu4 Cu3 146.95(15) 2_666 2_756
S3 Cu4 Cu3 96.88(6) . 2_756
I3 Cu4 Cu3 55.27(4) . 2_756
I4 Cu4 Cu3 56.91(4) 2_756 2_756
Cu4 I3 Cu3 69.81(4) . 2_756
Cu4 I3 Cu3 85.94(4) . .
Cu3 I3 Cu3 66.42(4) 2_756 .
Cu4 I4 Cu3 67.12(4) 2_756 .
C26 N5 C29 117.2(6) . .
C26 N6 C27 114.9(6) . .
C26 N6 Cu3 127.2(5) . .
C27 N6 Cu3 117.1(5) . .
C41 N7 C44 117.4(6) . .
C42 N8 C41 113.3(6) . .
C42 N8 Cu4 121.0(4) . 2_666
C41 N8 Cu4 125.7(5) . 2_666
C26 S3 C36 102.9(3) . .
C26 S3 Cu4 109.2(2) . .
C36 S3 Cu4 109.3(2) . .
C41 S4 C40 102.5(3) . .
N5 C26 N6 127.3(6) . .
N5 C26 S3 118.6(5) . .
N6 C26 S3 114.1(5) . .
N6 C27 C28 122.5(8) . .
N6 C27 H27A 118.7 . .
C28 C27 H27A 118.7 . .
C27 C28 C29 118.7(7) . .
C27 C28 H28A 120.7 . .
C29 C28 H28A 120.7 . .
N5 C29 C28 119.2(6) . .
N5 C29 C30 117.5(7) . .
C28 C29 C30 123.3(7) . .
C35 C30 C31 119.0(7) . .
C35 C30 C29 120.5(6) . .
C31 C30 C29 120.4(7) . .
C30 C31 C32 119.5(8) . .
C30 C31 H31A 120.3 . .
C32 C31 H31A 120.3 . .
C33 C32 C31 121.8(8) . .
C33 C32 H32A 119.1 . .
C31 C32 H32A 119.1 . .
C34 C33 C32 118.7(8) . .
C34 C33 H33A 120.7 . .
C32 C33 H33A 120.7 . .
C33 C34 C35 120.2(8) . .
C33 C34 H34A 119.9 . .
C35 C34 H34A 119.9 . .
C30 C35 C34 120.8(7) . .
C30 C35 H35A 119.6 . .
C34 C35 H35A 119.6 . .
C37 C36 S3 112.8(5) . .
C37 C36 H36A 109.0 . .
S3 C36 H36A 109.0 . .
C37 C36 H36B 109.0 . .
S3 C36 H36B 109.0 . .
H36A C36 H36B 107.8 . .
C36 C37 C38 114.7(6) . .
C36 C37 H37A 108.6 . .
C38 C37 H37A 108.6 . .
C36 C37 H37B 108.6 . .
C38 C37 H37B 108.6 . .
H37A C37 H37B 107.6 . .
C37 C38 C39 115.0(6) . .
C37 C38 H38A 108.5 . .
C39 C38 H38A 108.5 . .
C37 C38 H38B 108.5 . .
C39 C38 H38B 108.5 . .
H38A C38 H38B 107.5 . .
C40 C39 C38 111.3(5) . .
C40 C39 H39A 109.4 . .
C38 C39 H39A 109.4 . .
C40 C39 H39B 109.4 . .
C38 C39 H39B 109.4 . .
H39A C39 H39B 108.0 . .
C39 C40 S4 114.6(4) . .
C39 C40 H40A 108.6 . .
S4 C40 H40A 108.6 . .
C39 C40 H40B 108.6 . .
S4 C40 H40B 108.6 . .
H40A C40 H40B 107.6 . .
N7 C41 N8 126.6(6) . .
N7 C41 S4 119.8(5) . .
N8 C41 S4 113.7(5) . .
C43 C42 N8 124.8(7) . .
C43 C42 H42A 117.6 . .
N8 C42 H42A 117.6 . .
C42 C43 C44 117.4(7) . .
C42 C43 H43A 121.3 . .
C44 C43 H43A 121.3 . .
N7 C44 C43 120.5(7) . .
N7 C44 C45 115.9(6) . .
C43 C44 C45 123.6(7) . .
C50 C45 C46 118.8(7) . .
C50 C45 C44 121.0(7) . .
C46 C45 C44 120.2(7) . .
C47 C46 C45 120.4(8) . .
C47 C46 H46A 119.8 . .
C45 C46 H46A 119.8 . .
C48 C47 C46 120.6(9) . .
C48 C47 H47A 119.7 . .
C46 C47 H47A 119.7 . .
C47 C48 C49 118.7(9) . .
C47 C48 H48A 120.7 . .
C49 C48 H48A 120.7 . .
C48 C49 C50 122.6(10) . .
C48 C49 H49A 118.7 . .
C50 C49 H49A 118.7 . .
C45 C50 C49 118.9(9) . .
C45 C50 H50A 120.6 . .
C49 C50 H50A 120.6 . .

loop_
_geom_bond_atom_site_label_1
_geom_bond_atom_site_label_2
_geom_bond_distance
_geom_bond_site_symmetry_2
Cu1 N2 2.047(6) .
Cu1 S2 2.323(2) 2_675
Cu1 I2 2.6088(11) .
Cu1 I1 2.6675(10) .
Cu1 Cu2 2.8346(17) .
Cu2 N4 2.065(6) 1_645
Cu2 I2 2.6374(11) .
Cu2 I1 2.6805(12) .
Cu2 I2 2.7097(12) 2_765
Cu2 Cu2 2.8998(19) 2_765
I2 Cu2 2.7097(12) 2_765
N1 C1 1.330(8) .
N1 C4 1.346(8) .
N2 C2 1.344(8) .
N2 C1 1.358(8) .
N3 C16 1.333(9) .
N3 C19 1.353(8) .
N4 C17 1.321(9) .
N4 C16 1.354(9) .
N4 Cu2 2.065(6) 1_465
S1 C1 1.751(7) .
S1 C11 1.797(7) .
S2 C16 1.767(7) .
S2 C15 1.823(7) .
S2 Cu1 2.323(2) 2_675
C2 C3 1.359(10) .
C2 H2A 0.9400 .
C3 C4 1.396(10) .
C3 H3B 0.9400 .
C4 C5 1.469(10) .
C5 C10 1.394(9) .
C5 C6 1.397(9) .
C6 C7 1.372(10) .
C6 H6A 0.9400 .
C7 C8 1.371(10) .
C7 H7B 0.9400 .
C8 C9 1.394(9) .
C8 H8B 0.9400 .
C9 C10 1.359(10) .
C9 H9A 0.9400 .
C10 H10A 0.9400 .
C11 C12 1.507(9) .
C11 H11A 0.9800 .
C11 H11B 0.9800 .
C12 C13 1.523(10) .
C12 H12A 0.9800 .
C12 H12B 0.9800 .
C13 C14 1.517(9) .
C13 H13A 0.9800 .
C13 H13B 0.9800 .
C14 C15 1.510(9) .
C14 H14A 0.9800 .
C14 H14B 0.9800 .
C15 H15B 0.9800 .
C15 H15A 0.9800 .
C17 C18 1.387(11) .
C17 H17A 0.9400 .
C18 C19 1.375(10) .
C18 H18A 0.9400 .
C19 C20 1.477(10) .
C20 C25 1.390(10) .
C20 C21 1.390(9) .
C21 C22 1.366(11) .
C21 H21A 0.9400 .
C22 C23 1.371(12) .
C22 H22A 0.9400 .
C23 C24 1.347(11) .
C23 H23A 0.9400 .
C24 C25 1.377(12) .
C24 H24A 0.9400 .
C25 H25A 0.9400 .
Cu3 N6 2.077(6) .
Cu3 I3 2.6177(13) 2_756
Cu3 I3 2.6863(13) .
Cu3 I4 2.7185(14) .
Cu3 Cu3 2.906(2) 2_756
Cu3 Cu4 2.9895(16) 2_756
Cu4 N8 2.037(6) 2_666
Cu4 S3 2.3375(19) .
Cu4 I3 2.6065(14) .
Cu4 I4 2.6888(13) 2_756
Cu4 Cu3 2.9895(16) 2_756
I3 Cu3 2.6177(13) 2_756
I4 Cu4 2.6888(13) 2_756
N5 C26 1.321(8) .
N5 C29 1.353(8) .
N6 C26 1.334(9) .
N6 C27 1.346(9) .
N7 C41 1.326(8) .
N7 C44 1.358(9) .
N8 C42 1.358(9) .
N8 C41 1.360(8) .
N8 Cu4 2.037(6) 2_666
S3 C26 1.778(7) .
S3 C36 1.815(7) .
S4 C41 1.744(7) .
S4 C40 1.819(7) .
C27 C28 1.358(10) .
C27 H27A 0.9400 .
C28 C29 1.392(11) .
C28 H28A 0.9400 .
C29 C30 1.469(10) .
C30 C35 1.381(10) .
C30 C31 1.381(10) .
C31 C32 1.385(11) .
C31 H31A 0.9400 .
C32 C33 1.375(13) .
C32 H32A 0.9400 .
C33 C34 1.372(11) .
C33 H33A 0.9400 .
C34 C35 1.392(10) .
C34 H34A 0.9400 .
C35 H35A 0.9400 .
C36 C37 1.500(8) .
C36 H36A 0.9800 .
C36 H36B 0.9800 .
C37 C38 1.529(10) .
C37 H37A 0.9800 .
C37 H37B 0.9800 .
C38 C39 1.531(9) .
C38 H38A 0.9800 .
C38 H38B 0.9800 .
C39 C40 1.517(9) .
C39 H39A 0.9800 .
C39 H39B 0.9800 .
C40 H40A 0.9800 .
C40 H40B 0.9800 .
C42 C43 1.348(10) .
C42 H42A 0.9400 .
C43 C44 1.384(10) .
C43 H43A 0.9400 .
C44 C45 1.473(10) .
C45 C50 1.350(11) .
C45 C46 1.393(10) .
C46 C47 1.388(11) .
C46 H46A 0.9400 .
C47 C48 1.338(13) .
C47 H47A 0.9400 .
C48 C49 1.353(13) .
C48 H48A 0.9400 .
C49 C50 1.392(12) .
C49 H49A 0.9400 .
C50 H50A 0.9400 .

loop_
_geom_hbond_atom_site_label_D
_geom_hbond_atom_site_label_H
_geom_hbond_atom_site_label_A
_geom_hbond_distance_DH
_geom_hbond_distance_HA
_geom_hbond_distance_DA
_geom_hbond_angle_DHA
_geom_hbond_site_symmetry_A
C2 H2A I1 0.94 3.00 3.687(8) 130.8 .
C7 H7B S3 0.94 2.87 3.796(8) 167.1 1_565
C9 H9A I4 0.94 2.97 3.792(7) 146.5 1_465
C15 H15A N3 0.98 2.51 2.884(8) 102.1 .
C17 H17A I1 0.94 3.00 3.721(8) 134.1 1_465
C27 H27A I4 0.94 2.95 3.687(8) 135.8 .
C36 H36B N5 0.98 2.51 2.887(9) 102.4 .
C39 H39B N7 0.98 2.64 3.218(9) 118.1 .
C42 H42A I4 0.94 2.96 3.677(7) 133.6 1_465
C50 H50A N7 0.94 2.47 2.783(11) 99.2 .
